data_4126843
loop_
_publ_author_name
'Taylor, Laurence J.'
'B\"uhl, Michael'
'Chalmers, Brian A.'
'Ray, Matthew J.'
'Wawrzyniak, Piotr'
'Walton, John C.'
'Cordes, David B.'
'Slawin, Alexandra M. Z.'
'Woollins, J. Derek'
'Kilian, Petr'

_publ_section_title
;
 Dealkanative Main Group Couplings Across the peri-Gap.
;
_journal_name_full 'Journal of the American Chemical Society'
_journal_paper_doi 10.1021/jacs.7b08682
_journal_year 2017
_chemical_formula_moiety 'C21 H20 P2'
_chemical_formula_sum 'C21 H20 P2'
_chemical_formula_weight 334.34
_space_group_crystal_system triclinic
_space_group_IT_number 2
_space_group_name_Hall '-P 1'
_space_group_name_H-M_alt 'P -1'
_symmetry_space_group_name_Hall '-P 1'
_symmetry_space_group_name_H-M 'P -1'
_atom_sites_solution_hydrogens geom
_atom_sites_solution_primary direct
_atom_sites_solution_secondary difmap
_audit_creation_date 2017-07-04
_audit_creation_method 'by CrystalStructure 4.2'
_cell_angle_alpha 89.036(11)
_cell_angle_beta 72.407(8)
_cell_angle_gamma 87.425(11)
_cell_formula_units_Z 4
_cell_length_a 9.2490(15)
_cell_length_b 13.144(3)
_cell_length_c 14.882(2)
_cell_measurement_reflns_used 2020
_cell_measurement_temperature 173
_cell_measurement_theta_max 25.35
_cell_measurement_theta_min 1.55
_cell_volume 1722.8(5)
_computing_cell_refinement 'CrystalClear-SM Expert 2.1 b29'
_computing_data_collection 'CrystalClear-SM Expert 2.1 b29 (Rigaku, 2013)'
_computing_data_reduction 'CrystalClear-SM Expert 2.1 b29'
_computing_molecular_graphics 'CrystalStructure 4.2'
_computing_publication_material 'CrystalStructure 4.2 (Rigaku, 2015)'
_computing_structure_refinement 'SHELXL Version 2016/6 (Sheldrick, 2008)'
_computing_structure_solution 'SHELXS Version 2013/1 (Sheldrick, 2008)'
_diffrn_ambient_temperature 173
_diffrn_detector_area_resol_mean 5.811
_diffrn_measured_fraction_theta_full 0.991
_diffrn_measured_fraction_theta_max 0.989
_diffrn_measurement_device_type 'Rigaku XtaLAB P200'
_diffrn_measurement_method \w
_diffrn_radiation_type 'Mo K\a'
_diffrn_radiation_wavelength 0.71075
_diffrn_reflns_av_R_equivalents 0.1192
_diffrn_reflns_Laue_measured_fraction_full 0.991
_diffrn_reflns_Laue_measured_fraction_max 0.989
_diffrn_reflns_limit_h_max 11
_diffrn_reflns_limit_h_min -11
_diffrn_reflns_limit_k_max 15
_diffrn_reflns_limit_k_min -15
_diffrn_reflns_limit_l_max 17
_diffrn_reflns_limit_l_min -17
_diffrn_reflns_number 21138
_diffrn_reflns_point_group_measured_fraction_full 0.991
_diffrn_reflns_point_group_measured_fraction_max 0.989
_diffrn_reflns_theta_full 25.242
_diffrn_reflns_theta_max 25.396
_diffrn_reflns_theta_min 1.435
_diffrn_standards_number 0
_exptl_absorpt_coefficient_mu 0.249
_exptl_absorpt_correction_T_max 0.993
_exptl_absorpt_correction_T_min 0.781
_exptl_absorpt_correction_type multi-scan
_exptl_absorpt_process_details 'REQAB (Rigaku, 1998)'
_exptl_crystal_colour colorless
_exptl_crystal_density_diffrn 1.289
_exptl_crystal_density_method 'not measured'
_exptl_crystal_description chip
_exptl_crystal_F_000 704.00
_exptl_crystal_size_max 0.030
_exptl_crystal_size_mid 0.030
_exptl_crystal_size_min 0.030
_refine_diff_density_max 0.55
_refine_diff_density_min -0.29
_refine_ls_extinction_method none
_refine_ls_goodness_of_fit_ref 1.003
_refine_ls_hydrogen_treatment constr
_refine_ls_number_parameters 419
_refine_ls_number_reflns 6255
_refine_ls_number_restraints 0
_refine_ls_R_factor_all 0.1754
_refine_ls_R_factor_gt 0.0805
_refine_ls_shift/su_max 0.000
_refine_ls_structure_factor_coef Fsqd
_refine_ls_weighting_details 'w = 1/[\s^2^(Fo^2^)+(0.0907P)^2^] where P=(Fo^2^+2Fc^2^)/3'
_refine_ls_weighting_scheme calc
_refine_ls_wR_factor_gt 0.1619
_refine_ls_wR_factor_ref 0.2022
_reflns_Friedel_coverage 0.000
_reflns_number_gt 3116
_reflns_number_total 6255
_reflns_threshold_expression F^2^>2.0\s(F^2^)
_cod_data_source_file ja7b08682_si_004.cif
_cod_data_source_block 6b
_cod_database_code 4126843

loop_
_space_group_symop_id
_space_group_symop_operation_xyz
1 +X,+Y,+Z
2 -X,-Y,-Z

loop_
_atom_site_label
_atom_site_type_symbol
_atom_site_fract_x
_atom_site_fract_y
_atom_site_fract_z
_atom_site_U_iso_or_equiv
_atom_site_adp_type
_atom_site_occupancy
_atom_site_site_symmetry_order
_atom_site_calc_flag
_atom_site_refinement_flags_posn
_atom_site_refinement_flags_adp
P1 P 0.18653(16) 0.24511(11) 0.07416(9) 0.0350(4) Uani 1 1 d . .
P9 P 0.33972(16) 0.37611(10) 0.04084(9) 0.0338(4) Uani 1 1 d . .
P31 P 0.29496(16) 0.33881(11) 0.60676(9) 0.0365(4) Uani 1 1 d . .
P39 P 0.12353(16) 0.21954(11) 0.62753(9) 0.0368(4) Uani 1 1 d . .
C1 C 0.3323(6) 0.1555(4) 0.0930(3) 0.0315(12) Uani 1 1 d . .
C2 C 0.3178(6) 0.0536(4) 0.1145(3) 0.0369(13) Uani 1 1 d . .
H2 H 0.223969 0.023625 0.119686 0.044 Uiso 1 1 calc R U
C3 C 0.4379(6) -0.0082(4) 0.1292(3) 0.0377(13) Uani 1 1 d . .
H3 H 0.422411 -0.077635 0.146748 0.045 Uiso 1 1 calc R U
C4 C 0.5769(6) 0.0318(4) 0.1183(3) 0.0335(13) Uani 1 1 d . .
C5 C 0.5921(6) 0.1349(4) 0.0949(3) 0.0313(12) Uani 1 1 d . .
C6 C 0.7384(6) 0.1685(4) 0.0830(3) 0.0363(13) Uani 1 1 d . .
C7 C 0.7667(6) 0.2686(4) 0.0548(4) 0.0413(14) Uani 1 1 d . .
H7 H 0.865266 0.293595 0.044428 0.050 Uiso 1 1 calc R U
C8 C 0.6480(6) 0.3340(4) 0.0413(3) 0.0345(13) Uani 1 1 d . .
H8 H 0.669022 0.402438 0.022223 0.041 Uiso 1 1 calc R U
C9 C 0.5029(6) 0.3008(4) 0.0552(3) 0.0339(13) Uani 1 1 d . .
C10 C 0.4736(6) 0.1979(4) 0.0825(3) 0.0299(12) Uani 1 1 d . .
C11 C 0.7279(6) -0.0116(4) 0.1233(4) 0.0375(13) Uani 1 1 d . .
H11A H 0.768399 -0.065131 0.075192 0.045 Uiso 1 1 calc R U
H11B H 0.718250 -0.041151 0.186403 0.045 Uiso 1 1 calc R U
C12 C 0.8334(6) 0.0812(4) 0.1038(4) 0.0440(14) Uani 1 1 d . .
H12A H 0.866045 0.095940 0.159582 0.053 Uiso 1 1 calc R U
H12B H 0.924672 0.067469 0.049281 0.053 Uiso 1 1 calc R U
C13 C 0.0741(6) 0.2794(4) 0.1955(4) 0.0344(13) Uani 1 1 d . .
C14 C 0.0726(7) 0.2192(4) 0.2734(4) 0.0449(15) Uani 1 1 d . .
H14 H 0.136645 0.159366 0.265811 0.054 Uiso 1 1 calc R U
C15 C -0.0219(7) 0.2459(5) 0.3618(4) 0.0574(17) Uani 1 1 d . .
H15 H -0.022077 0.204324 0.414698 0.069 Uiso 1 1 calc R U
C16 C -0.1148(7) 0.3312(5) 0.3737(4) 0.0543(17) Uani 1 1 d . .
H16 H -0.177851 0.349502 0.435010 0.065 Uiso 1 1 calc R U
C17 C -0.1176(7) 0.3904(5) 0.2985(4) 0.0519(16) Uani 1 1 d . .
H17 H -0.184232 0.448958 0.306703 0.062 Uiso 1 1 calc R U
C18 C -0.0223(6) 0.3645(4) 0.2094(4) 0.0444(15) Uani 1 1 d . .
H18 H -0.023769 0.406405 0.157028 0.053 Uiso 1 1 calc R U
C19 C 0.3835(7) 0.3821(4) -0.0899(4) 0.0433(15) Uani 1 1 d . .
H19 H 0.459906 0.435580 -0.112550 0.052 Uiso 1 1 calc R U
C20 C 0.2405(7) 0.4203(5) -0.1137(4) 0.0544(17) Uani 1 1 d . .
H20A H 0.162068 0.369928 -0.092884 0.065 Uiso 1 1 calc R U
H20B H 0.264667 0.430362 -0.181976 0.065 Uiso 1 1 calc R U
H20C H 0.203107 0.485039 -0.081505 0.065 Uiso 1 1 calc R U
C21 C 0.4521(8) 0.2857(5) -0.1427(4) 0.0583(18) Uani 1 1 d . .
H21A H 0.475300 0.297894 -0.210594 0.070 Uiso 1 1 calc R U
H21B H 0.379883 0.231278 -0.123638 0.070 Uiso 1 1 calc R U
H21C H 0.545750 0.265465 -0.127943 0.070 Uiso 1 1 calc R U
C31 C 0.4505(6) 0.2489(4) 0.6053(3) 0.0317(12) Uani 1 1 d . .
C32 C 0.5977(6) 0.2697(4) 0.5993(3) 0.0389(14) Uani 1 1 d . .
H32 H 0.625316 0.338804 0.594181 0.047 Uiso 1 1 calc R U
C33 C 0.7097(6) 0.1933(5) 0.6004(3) 0.0424(15) Uani 1 1 d . .
H33 H 0.810653 0.211067 0.594219 0.051 Uiso 1 1 calc R U
C34 C 0.6706(6) 0.0923(5) 0.6104(3) 0.0394(14) Uani 1 1 d . .
C35 C 0.5207(6) 0.0712(4) 0.6182(3) 0.0342(13) Uani 1 1 d . .
C36 C 0.4935(6) -0.0344(4) 0.6270(3) 0.0373(13) Uani 1 1 d . .
C37 C 0.3517(7) -0.0631(4) 0.6333(4) 0.0404(14) Uani 1 1 d . .
H37 H 0.329740 -0.133220 0.639143 0.049 Uiso 1 1 calc R U
C38 C 0.2365(7) 0.0100(4) 0.6312(4) 0.0411(14) Uani 1 1 d . .
H38 H 0.138905 -0.012180 0.633930 0.049 Uiso 1 1 calc R U
C39 C 0.2618(6) 0.1146(4) 0.6253(3) 0.0356(13) Uani 1 1 d . .
C40 C 0.4095(6) 0.1452(4) 0.6162(3) 0.0341(13) Uani 1 1 d . .
C41 C 0.7590(6) -0.0062(5) 0.6130(4) 0.0484(16) Uani 1 1 d . .
H41A H 0.804451 -0.006106 0.665330 0.058 Uiso 1 1 calc R U
H41B H 0.841128 -0.016989 0.552963 0.058 Uiso 1 1 calc R U
C42 C 0.6404(6) -0.0906(4) 0.6285(4) 0.0454(15) Uani 1 1 d . .
H42A H 0.672609 -0.141884 0.577562 0.054 Uiso 1 1 calc R U
H42B H 0.627495 -0.125450 0.689797 0.054 Uiso 1 1 calc R U
C43 C 0.3267(6) 0.3709(4) 0.4822(4) 0.0344(13) Uani 1 1 d . .
C44 C 0.2123(7) 0.4259(5) 0.4590(4) 0.0537(17) Uani 1 1 d . .
H44 H 0.121278 0.443296 0.507476 0.064 Uiso 1 1 calc R U
C45 C 0.2257(8) 0.4565(5) 0.3679(5) 0.0623(19) Uani 1 1 d . .
H45 H 0.144706 0.494005 0.354077 0.075 Uiso 1 1 calc R U
C46 C 0.3570(9) 0.4324(5) 0.2973(5) 0.0615(19) Uani 1 1 d . .
H46 H 0.367318 0.452756 0.234205 0.074 Uiso 1 1 calc R U
C47 C 0.4725(8) 0.3790(6) 0.3184(4) 0.0641(19) Uani 1 1 d . .
H47 H 0.564009 0.362742 0.269892 0.077 Uiso 1 1 calc R U
C48 C 0.4571(7) 0.3482(5) 0.4106(4) 0.0528(16) Uani 1 1 d . .
H48 H 0.538239 0.310745 0.424196 0.063 Uiso 1 1 calc R U
C49 C 0.0342(6) 0.2361(4) 0.7577(4) 0.0397(14) Uani 1 1 d . .
H49 H 0.115854 0.241350 0.788502 0.048 Uiso 1 1 calc R U
C50 C -0.0647(7) 0.3346(5) 0.7748(4) 0.0546(17) Uani 1 1 d . .
H50A H -0.110377 0.344931 0.842736 0.065 Uiso 1 1 calc R U
H50B H -0.145103 0.329757 0.744900 0.065 Uiso 1 1 calc R U
H50C H -0.001940 0.392208 0.747706 0.065 Uiso 1 1 calc R U
C51 C -0.0620(7) 0.1461(5) 0.7996(4) 0.0514(16) Uani 1 1 d . .
H51A H -0.134328 0.135683 0.764568 0.062 Uiso 1 1 calc R U
H51B H -0.117491 0.159997 0.865856 0.062 Uiso 1 1 calc R U
H51C H 0.003939 0.084790 0.795406 0.062 Uiso 1 1 calc R U

loop_
_atom_site_aniso_label
_atom_site_aniso_U_11
_atom_site_aniso_U_22
_atom_site_aniso_U_33
_atom_site_aniso_U_23
_atom_site_aniso_U_13
_atom_site_aniso_U_12
P1 0.0392(9) 0.0368(9) 0.0316(8) -0.0009(6) -0.0147(7) 0.0001(7)
P9 0.0423(9) 0.0323(8) 0.0297(8) 0.0002(6) -0.0154(7) -0.0003(7)
P31 0.0398(9) 0.0426(9) 0.0285(8) -0.0007(6) -0.0124(6) -0.0023(7)
P39 0.0366(9) 0.0471(9) 0.0297(8) 0.0025(7) -0.0145(7) -0.0030(7)
C1 0.038(3) 0.031(3) 0.025(3) -0.002(2) -0.010(2) 0.001(3)
C2 0.036(3) 0.044(4) 0.033(3) -0.003(3) -0.013(3) -0.005(3)
C3 0.047(4) 0.027(3) 0.034(3) 0.000(2) -0.006(3) -0.001(3)
C4 0.044(4) 0.031(3) 0.024(3) -0.002(2) -0.009(2) 0.003(3)
C5 0.038(3) 0.038(3) 0.018(3) 0.000(2) -0.010(2) 0.002(3)
C6 0.043(3) 0.049(4) 0.021(3) -0.004(3) -0.016(2) 0.002(3)
C7 0.039(3) 0.047(4) 0.042(3) -0.005(3) -0.018(3) -0.002(3)
C8 0.044(3) 0.032(3) 0.029(3) 0.004(2) -0.014(3) -0.006(3)
C9 0.041(3) 0.038(3) 0.025(3) -0.001(2) -0.014(2) -0.003(3)
C10 0.036(3) 0.033(3) 0.021(3) 0.001(2) -0.010(2) 0.003(3)
C11 0.047(4) 0.038(3) 0.031(3) -0.003(2) -0.017(3) 0.006(3)
C12 0.045(3) 0.047(4) 0.042(3) -0.007(3) -0.016(3) 0.005(3)
C13 0.034(3) 0.034(3) 0.038(3) -0.002(3) -0.014(3) -0.004(3)
C14 0.051(4) 0.040(3) 0.042(4) 0.004(3) -0.012(3) 0.005(3)
C15 0.062(4) 0.064(5) 0.041(4) 0.006(3) -0.009(3) -0.002(4)
C16 0.052(4) 0.055(4) 0.043(4) -0.007(3) 0.004(3) 0.003(3)
C17 0.057(4) 0.047(4) 0.049(4) -0.011(3) -0.012(3) 0.005(3)
C18 0.049(4) 0.043(4) 0.043(4) 0.007(3) -0.017(3) 0.003(3)
C19 0.069(4) 0.035(3) 0.032(3) 0.004(3) -0.022(3) -0.009(3)
C20 0.087(5) 0.048(4) 0.044(4) 0.004(3) -0.043(3) -0.001(3)
C21 0.085(5) 0.059(4) 0.033(3) -0.007(3) -0.021(3) 0.002(4)
C31 0.033(3) 0.046(4) 0.019(3) 0.001(2) -0.012(2) -0.004(3)
C32 0.046(4) 0.049(4) 0.026(3) 0.002(3) -0.017(3) -0.007(3)
C33 0.038(3) 0.066(4) 0.028(3) 0.007(3) -0.017(3) -0.004(3)
C34 0.038(4) 0.060(4) 0.021(3) -0.002(3) -0.011(2) 0.003(3)
C35 0.034(3) 0.052(4) 0.017(3) 0.001(2) -0.009(2) 0.000(3)
C36 0.042(4) 0.047(4) 0.023(3) -0.002(2) -0.010(2) 0.003(3)
C37 0.056(4) 0.032(3) 0.033(3) -0.005(2) -0.015(3) 0.003(3)
C38 0.049(4) 0.046(4) 0.032(3) -0.005(3) -0.017(3) -0.007(3)
C39 0.033(3) 0.056(4) 0.022(3) -0.003(3) -0.014(2) 0.000(3)
C40 0.035(3) 0.045(4) 0.024(3) -0.003(2) -0.010(2) -0.001(3)
C41 0.047(4) 0.064(4) 0.036(3) -0.003(3) -0.018(3) 0.012(3)
C42 0.058(4) 0.047(4) 0.031(3) -0.005(3) -0.016(3) 0.007(3)
C43 0.037(3) 0.035(3) 0.032(3) -0.003(2) -0.012(3) -0.001(3)
C44 0.046(4) 0.068(4) 0.043(4) 0.016(3) -0.009(3) 0.003(3)
C45 0.063(5) 0.075(5) 0.054(4) 0.018(4) -0.026(4) 0.001(4)
C46 0.086(5) 0.069(5) 0.040(4) 0.015(3) -0.033(4) -0.016(4)
C47 0.065(5) 0.086(5) 0.035(4) 0.007(3) -0.006(3) -0.003(4)
C48 0.058(4) 0.065(4) 0.038(4) 0.003(3) -0.019(3) 0.002(3)
C49 0.039(3) 0.048(4) 0.034(3) 0.000(3) -0.014(3) -0.002(3)
C50 0.055(4) 0.061(4) 0.043(4) -0.001(3) -0.007(3) -0.008(3)
C51 0.059(4) 0.053(4) 0.035(3) 0.004(3) -0.003(3) -0.006(3)

loop_
_atom_type_symbol
_atom_type_description
_atom_type_scat_dispersion_real
_atom_type_scat_dispersion_imag
_atom_type_scat_source
C C 0.0033 0.0016
;
International Tables for Crystallography
(Vol. C, Tables 4.2.6.8 and 6.1.1.4)
;
H H 0.0000 0.0000
;
International Tables for Crystallography
(Vol. C, Table 6.1.1.4)
;
P P 0.1023 0.0942
;
International Tables for Crystallography
(Vol. C, Tables 4.2.6.8 and 6.1.1.4)
;

loop_
_geom_angle_atom_site_label_1
_geom_angle_atom_site_label_2
_geom_angle_atom_site_label_3
_geom_angle
C1 P1 C13 102.5(2)
C1 P1 P9 94.09(18)
C13 P1 P9 99.31(17)
C9 P9 C19 102.3(2)
C9 P9 P1 93.68(18)
C19 P9 P1 100.51(19)
C31 P31 C43 103.9(2)
C31 P31 P39 94.41(18)
C43 P31 P39 101.06(17)
C39 P39 C49 100.9(2)
C39 P39 P31 93.66(19)
C49 P39 P31 97.62(18)
C2 C1 C10 118.2(5)
C2 C1 P1 127.1(4)
C10 C1 P1 114.8(4)
C1 C2 C3 122.2(5)
C1 C2 H2 118.9
C3 C2 H2 118.9
C4 C3 C2 120.3(5)
C4 C3 H3 119.9
C2 C3 H3 119.9
C3 C4 C5 117.4(5)
C3 C4 C11 134.3(5)
C5 C4 C11 108.3(5)
C4 C5 C10 123.2(5)
C4 C5 C6 113.4(5)
C10 C5 C6 123.4(5)
C7 C6 C5 117.6(5)
C7 C6 C12 134.0(5)
C5 C6 C12 108.4(5)
C6 C7 C8 119.9(5)
C6 C7 H7 120.0
C8 C7 H7 120.0
C9 C8 C7 122.1(5)
C9 C8 H8 119.0
C7 C8 H8 119.0
C8 C9 C10 118.3(5)
C8 C9 P9 126.8(4)
C10 C9 P9 114.9(4)
C5 C10 C1 118.8(5)
C5 C10 C9 118.6(5)
C1 C10 C9 122.5(5)
C4 C11 C12 104.8(4)
C4 C11 H11A 110.8
C12 C11 H11A 110.8
C4 C11 H11B 110.8
C12 C11 H11B 110.8
H11A C11 H11B 108.9
C6 C12 C11 105.0(4)
C6 C12 H12A 110.7
C11 C12 H12A 110.7
C6 C12 H12B 110.7
C11 C12 H12B 110.7
H12A C12 H12B 108.8
C18 C13 C14 118.0(5)
C18 C13 P1 118.7(4)
C14 C13 P1 123.1(4)
C15 C14 C13 120.3(6)
C15 C14 H14 119.9
C13 C14 H14 119.9
C16 C15 C14 120.6(6)
C16 C15 H15 119.7
C14 C15 H15 119.7
C17 C16 C15 120.3(6)
C17 C16 H16 119.8
C15 C16 H16 119.8
C16 C17 C18 119.5(6)
C16 C17 H17 120.3
C18 C17 H17 120.3
C13 C18 C17 121.4(5)
C13 C18 H18 119.3
C17 C18 H18 119.3
C21 C19 C20 111.9(5)
C21 C19 P9 116.0(4)
C20 C19 P9 108.7(4)
C21 C19 H19 106.6
C20 C19 H19 106.6
P9 C19 H19 106.6
C19 C20 H20A 109.5
C19 C20 H20B 109.5
H20A C20 H20B 109.5
C19 C20 H20C 109.5
H20A C20 H20C 109.5
H20B C20 H20C 109.5
C19 C21 H21A 109.5
C19 C21 H21B 109.5
H21A C21 H21B 109.5
C19 C21 H21C 109.5
H21A C21 H21C 109.5
H21B C21 H21C 109.5
C32 C31 C40 117.7(5)
C32 C31 P31 127.9(4)
C40 C31 P31 114.3(4)
C31 C32 C33 123.2(5)
C31 C32 H32 118.4
C33 C32 H32 118.4
C34 C33 C32 119.3(5)
C34 C33 H33 120.3
C32 C33 H33 120.3
C33 C34 C35 117.6(5)
C33 C34 C41 133.3(5)
C35 C34 C41 109.1(5)
C40 C35 C34 123.9(6)
C40 C35 C36 123.1(5)
C34 C35 C36 112.9(5)
C37 C36 C35 117.5(5)
C37 C36 C42 134.7(5)
C35 C36 C42 107.8(5)
C36 C37 C38 120.8(5)
C36 C37 H37 119.6
C38 C37 H37 119.6
C39 C38 C37 121.9(5)
C39 C38 H38 119.1
C37 C38 H38 119.1
C38 C39 C40 117.9(5)
C38 C39 P39 127.5(4)
C40 C39 P39 114.6(4)
C35 C40 C39 118.8(5)
C35 C40 C31 118.3(5)
C39 C40 C31 123.0(5)
C34 C41 C42 105.0(4)
C34 C41 H41A 110.7
C42 C41 H41A 110.7
C34 C41 H41B 110.7
C42 C41 H41B 110.7
H41A C41 H41B 108.8
C36 C42 C41 104.9(4)
C36 C42 H42A 110.8
C41 C42 H42A 110.8
C36 C42 H42B 110.8
C41 C42 H42B 110.8
H42A C42 H42B 108.8
C48 C43 C44 117.3(5)
C48 C43 P31 125.4(4)
C44 C43 P31 117.3(4)
C45 C44 C43 122.2(6)
C45 C44 H44 118.9
C43 C44 H44 118.9
C46 C45 C44 119.4(6)
C46 C45 H45 120.3
C44 C45 H45 120.3
C47 C46 C45 119.6(6)
C47 C46 H46 120.2
C45 C46 H46 120.2
C46 C47 C48 120.3(6)
C46 C47 H47 119.8
C48 C47 H47 119.8
C43 C48 C47 121.2(6)
C43 C48 H48 119.4
C47 C48 H48 119.4
C51 C49 C50 109.9(5)
C51 C49 P39 110.7(4)
C50 C49 P39 108.7(4)
C51 C49 H49 109.2
C50 C49 H49 109.2
P39 C49 H49 109.2
C49 C50 H50A 109.5
C49 C50 H50B 109.5
H50A C50 H50B 109.5
C49 C50 H50C 109.5
H50A C50 H50C 109.5
H50B C50 H50C 109.5
C49 C51 H51A 109.5
C49 C51 H51B 109.5
H51A C51 H51B 109.5
C49 C51 H51C 109.5
H51A C51 H51C 109.5
H51B C51 H51C 109.5

loop_
_geom_bond_atom_site_label_1
_geom_bond_atom_site_label_2
_geom_bond_distance
P1 C1 1.832(5)
P1 C13 1.843(5)
P1 P9 2.232(2)
P9 C9 1.832(5)
P9 C19 1.865(5)
P31 C31 1.815(5)
P31 C43 1.832(5)
P31 P39 2.231(2)
P39 C39 1.832(6)
P39 C49 1.874(5)
C1 C2 1.376(7)
C1 C10 1.408(7)
C2 C3 1.415(7)
C2 H2 0.9500
C3 C4 1.374(7)
C3 H3 0.9500
C4 C5 1.397(7)
C4 C11 1.507(7)
C5 C10 1.398(7)
C5 C6 1.400(7)
C6 C7 1.387(7)
C6 C12 1.499(7)
C7 C8 1.423(7)
C7 H7 0.9500
C8 C9 1.384(7)
C8 H8 0.9500
C9 C10 1.420(7)
C11 C12 1.565(7)
C11 H11A 0.9900
C11 H11B 0.9900
C12 H12A 0.9900
C12 H12B 0.9900
C13 C18 1.377(7)
C13 C14 1.389(7)
C14 C15 1.383(8)
C14 H14 0.9500
C15 C16 1.362(8)
C15 H15 0.9500
C16 C17 1.359(8)
C16 H16 0.9500
C17 C18 1.390(8)
C17 H17 0.9500
C18 H18 0.9500
C19 C21 1.512(8)
C19 C20 1.531(7)
C19 H19 1.0000
C20 H20A 0.9800
C20 H20B 0.9800
C20 H20C 0.9800
C21 H21A 0.9800
C21 H21B 0.9800
C21 H21C 0.9800
C31 C32 1.377(7)
C31 C40 1.424(7)
C32 C33 1.413(7)
C32 H32 0.9500
C33 C34 1.386(8)
C33 H33 0.9500
C34 C35 1.396(7)
C34 C41 1.506(8)
C35 C40 1.391(7)
C35 C36 1.418(8)
C36 C37 1.357(7)
C36 C42 1.523(7)
C37 C38 1.409(7)
C37 H37 0.9500
C38 C39 1.402(7)
C38 H38 0.9500
C39 C40 1.408(7)
C41 C42 1.561(8)
C41 H41A 0.9900
C41 H41B 0.9900
C42 H42A 0.9900
C42 H42B 0.9900
C43 C48 1.371(8)
C43 C44 1.380(7)
C44 C45 1.378(8)
C44 H44 0.9500
C45 C46 1.373(9)
C45 H45 0.9500
C46 C47 1.364(9)
C46 H46 0.9500
C47 C48 1.391(8)
C47 H47 0.9500
C48 H48 0.9500
C49 C51 1.521(7)
C49 C50 1.530(8)
C49 H49 1.0000
C50 H50A 0.9800
C50 H50B 0.9800
C50 H50C 0.9800
C51 H51A 0.9800
C51 H51B 0.9800
C51 H51C 0.9800

loop_
_geom_torsion_atom_site_label_1
_geom_torsion_atom_site_label_2
_geom_torsion_atom_site_label_3
_geom_torsion_atom_site_label_4
_geom_torsion
C13 P1 C1 C2 81.5(5)
P9 P1 C1 C2 -178.0(4)
C13 P1 C1 C10 -99.4(4)
P9 P1 C1 C10 1.1(4)
C10 C1 C2 C3 2.1(7)
P1 C1 C2 C3 -178.9(4)
C1 C2 C3 C4 -2.8(7)
C2 C3 C4 C5 1.6(7)
C2 C3 C4 C11 -176.4(5)
C3 C4 C5 C10 0.2(7)
C11 C4 C5 C10 178.7(4)
C3 C4 C5 C6 -178.6(4)
C11 C4 C5 C6 -0.1(5)
C4 C5 C6 C7 176.7(5)
C10 C5 C6 C7 -2.0(7)
C4 C5 C6 C12 -2.3(6)
C10 C5 C6 C12 178.9(4)
C5 C6 C7 C8 1.6(7)
C12 C6 C7 C8 -179.6(5)
C6 C7 C8 C9 -0.2(7)
C7 C8 C9 C10 -0.8(7)
C7 C8 C9 P9 179.9(4)
C19 P9 C9 C8 75.9(5)
P1 P9 C9 C8 177.5(4)
C19 P9 C9 C10 -103.4(4)
P1 P9 C9 C10 -1.8(4)
C4 C5 C10 C1 -0.8(7)
C6 C5 C10 C1 177.8(4)
C4 C5 C10 C9 -177.7(4)
C6 C5 C10 C9 1.0(7)
C2 C1 C10 C5 -0.3(7)
P1 C1 C10 C5 -179.5(3)
C2 C1 C10 C9 176.4(5)
P1 C1 C10 C9 -2.8(6)
C8 C9 C10 C5 0.5(7)
P9 C9 C10 C5 179.8(3)
C8 C9 C10 C1 -176.2(4)
P9 C9 C10 C1 3.1(6)
C3 C4 C11 C12 -179.5(5)
C5 C4 C11 C12 2.3(5)
C7 C6 C12 C11 -175.2(5)
C5 C6 C12 C11 3.6(5)
C4 C11 C12 C6 -3.6(5)
C1 P1 C13 C18 163.8(4)
P9 P1 C13 C18 67.5(4)
C1 P1 C13 C14 -21.5(5)
P9 P1 C13 C14 -117.9(4)
C18 C13 C14 C15 -1.0(8)
P1 C13 C14 C15 -175.7(4)
C13 C14 C15 C16 0.2(9)
C14 C15 C16 C17 1.1(10)
C15 C16 C17 C18 -1.6(9)
C14 C13 C18 C17 0.6(8)
P1 C13 C18 C17 175.5(4)
C16 C17 C18 C13 0.7(9)
C9 P9 C19 C21 39.4(5)
P1 P9 C19 C21 -56.7(5)
C9 P9 C19 C20 166.5(4)
P1 P9 C19 C20 70.3(4)
C43 P31 C31 C32 81.0(5)
P39 P31 C31 C32 -176.5(4)
C43 P31 C31 C40 -102.1(4)
P39 P31 C31 C40 0.4(3)
C40 C31 C32 C33 2.1(7)
P31 C31 C32 C33 178.9(4)
C31 C32 C33 C34 -1.8(7)
C32 C33 C34 C35 0.6(7)
C32 C33 C34 C41 179.0(5)
C33 C34 C35 C40 0.1(7)
C41 C34 C35 C40 -178.6(4)
C33 C34 C35 C36 179.3(4)
C41 C34 C35 C36 0.5(6)
C40 C35 C36 C37 0.3(7)
C34 C35 C36 C37 -178.8(4)
C40 C35 C36 C42 -178.9(4)
C34 C35 C36 C42 2.0(6)
C35 C36 C37 C38 -0.1(7)
C42 C36 C37 C38 178.8(5)
C36 C37 C38 C39 -1.8(8)
C37 C38 C39 C40 3.4(7)
C37 C38 C39 P39 -176.8(4)
C49 P39 C39 C38 84.1(5)
P31 P39 C39 C38 -177.5(4)
C49 P39 C39 C40 -96.1(4)
P31 P39 C39 C40 2.4(4)
C34 C35 C40 C39 -179.7(4)
C36 C35 C40 C39 1.3(7)
C34 C35 C40 C31 0.2(7)
C36 C35 C40 C31 -178.8(4)
C38 C39 C40 C35 -3.1(7)
P39 C39 C40 C35 177.1(4)
C38 C39 C40 C31 177.1(4)
P39 C39 C40 C31 -2.8(6)
C32 C31 C40 C35 -1.3(6)
P31 C31 C40 C35 -178.5(4)
C32 C31 C40 C39 178.6(4)
P31 C31 C40 C39 1.3(6)
C33 C34 C41 C42 178.8(5)
C35 C34 C41 C42 -2.7(5)
C37 C36 C42 C41 177.5(5)
C35 C36 C42 C41 -3.5(5)
C34 C41 C42 C36 3.7(5)
C31 P31 C43 C48 -12.8(6)
P39 P31 C43 C48 -110.2(5)
C31 P31 C43 C44 169.8(5)
P39 P31 C43 C44 72.4(5)
C48 C43 C44 C45 0.7(9)
P31 C43 C44 C45 178.3(5)
C43 C44 C45 C46 -0.4(10)
C44 C45 C46 C47 -0.3(11)
C45 C46 C47 C48 0.7(10)
C44 C43 C48 C47 -0.3(9)
P31 C43 C48 C47 -177.7(5)
C46 C47 C48 C43 -0.3(10)
C39 P39 C49 C51 -69.9(4)
P31 P39 C49 C51 -165.1(4)
C39 P39 C49 C50 169.3(4)
P31 P39 C49 C50 74.1(4)
